data_7230604
loop_
_publ_author_name
'Liu, Chuanfang'
'Zhao, Nian'
'Zou, Xiaoqin'
'Zhu, Guangshan'

_publ_section_title
;
 Synthesis of an ultra-stable metal--organic framework for proton
 conduction
;
_journal_issue 23
_journal_name_full CrystEngComm
_journal_page_first 3158
_journal_paper_doi 10.1039/C8CE00564H
_journal_volume 20
_journal_year 2018
_chemical_formula_sum 'C10 H6 N20 O2 Zn3'
_chemical_formula_weight 634.46
_space_group_crystal_system tetragonal
_space_group_IT_number 135
_space_group_name_Hall '-P 4c 2ab'
_space_group_name_H-M_alt 'P 42/m b c'
_symmetry_space_group_name_Hall '-P 4c 2ab'
_symmetry_space_group_name_H-M 'P 42/m b c'
_atom_sites_solution_hydrogens mixed
_audit_creation_method SHELXL-2014/7
_audit_update_record
;
2018-03-31 deposited with the CCDC.
2018-05-11 downloaded from the CCDC.
;
_cell_angle_alpha 90
_cell_angle_beta 90
_cell_angle_gamma 90
_cell_formula_units_Z 8
_cell_length_a 14.3715(11)
_cell_length_b 14.3715(11)
_cell_length_c 19.721(2)
_cell_measurement_reflns_used 3146
_cell_measurement_temperature 296(2)
_cell_measurement_theta_max 23.93
_cell_measurement_theta_min 2.83
_cell_volume 4073.2(6)
_computing_structure_refinement 'SHELXL-2014/7 (Sheldrick, 2014)'
_diffrn_ambient_temperature 296(2)
_diffrn_measured_fraction_theta_full 0.997
_diffrn_measured_fraction_theta_max 0.993
_diffrn_measurement_device_type CCD
_diffrn_radiation_type MoK\a
_diffrn_radiation_wavelength 0.71073
_diffrn_reflns_av_R_equivalents 0.0816
_diffrn_reflns_av_unetI/netI 0.0326
_diffrn_reflns_Laue_measured_fraction_full 0.997
_diffrn_reflns_Laue_measured_fraction_max 0.993
_diffrn_reflns_limit_h_max 10
_diffrn_reflns_limit_h_min -17
_diffrn_reflns_limit_k_max 17
_diffrn_reflns_limit_k_min -17
_diffrn_reflns_limit_l_max 23
_diffrn_reflns_limit_l_min -23
_diffrn_reflns_number 24219
_diffrn_reflns_point_group_measured_fraction_full 0.997
_diffrn_reflns_point_group_measured_fraction_max 0.993
_diffrn_reflns_theta_full 25.242
_diffrn_reflns_theta_max 25.278
_diffrn_reflns_theta_min 2.004
_exptl_absorpt_coefficient_mu 3.566
_exptl_absorpt_correction_type multi-scan
_exptl_absorpt_process_details sadabs
_exptl_crystal_colour colorless
_exptl_crystal_density_diffrn 2.069
_exptl_crystal_description Block
_exptl_crystal_F_000 2496
_exptl_crystal_size_max 0.220
_exptl_crystal_size_mid 0.200
_exptl_crystal_size_min 0.180
_exptl_transmission_factor_max 0.864
_exptl_transmission_factor_min 0.864
_refine_diff_density_max 0.509
_refine_diff_density_min -0.533
_refine_diff_density_rms 0.079
_refine_ls_extinction_method none
_refine_ls_goodness_of_fit_ref 0.908
_refine_ls_hydrogen_treatment mixed
_refine_ls_matrix_type full
_refine_ls_number_parameters 169
_refine_ls_number_reflns 1906
_refine_ls_number_restraints 2
_refine_ls_restrained_S_all 0.909
_refine_ls_R_factor_all 0.0465
_refine_ls_R_factor_gt 0.0307
_refine_ls_shift/su_max 0.000
_refine_ls_shift/su_mean 0.000
_refine_ls_structure_factor_coef Fsqd
_refine_ls_weighting_details 'w=1/[\s^2^(Fo^2^)+(0.0513P)^2^+6.5571P] where P=(Fo^2^+2Fc^2^)/3'
_refine_ls_weighting_scheme calc
_refine_ls_wR_factor_gt 0.0772
_refine_ls_wR_factor_ref 0.0862
_reflns_Friedel_coverage 0.000
_reflns_number_gt 1482
_reflns_number_total 1906
_reflns_threshold_expression 'I > 2\s(I)'
_cod_data_source_file c8ce00564h2.cif
_cod_data_source_block 1_a_sq
_cod_depositor_comments 'Adding full bibliography for 7230604.cif.'
_cod_original_cell_volume 4073.1(8)
_cod_database_code 7230604
_shelx_shelxl_version_number 2014/7
_shelx_space_group_comment
;
The symmetry employed for this shelxl refinement is uniquely defined
by the following loop, which should always be used as a source of
symmetry information in preference to the above space-group names.
They are only intended as comments.
;
_shelx_estimated_absorpt_t_min 0.508
_shelx_estimated_absorpt_t_max 0.566

loop_
_space_group_symop_operation_xyz
'x, y, z'
'-x, -y, z'
'-y, x, z+1/2'
'y, -x, z+1/2'
'-x+1/2, y+1/2, -z'
'x+1/2, -y+1/2, -z'
'y+1/2, x+1/2, -z+1/2'
'-y+1/2, -x+1/2, -z+1/2'
'-x, -y, -z'
'x, y, -z'
'y, -x, -z-1/2'
'-y, x, -z-1/2'
'x-1/2, -y-1/2, z'
'-x-1/2, y-1/2, z'
'-y-1/2, -x-1/2, z-1/2'
'y-1/2, x-1/2, z-1/2'

loop_
_atom_site_label
_atom_site_type_symbol
_atom_site_fract_x
_atom_site_fract_y
_atom_site_fract_z
_atom_site_U_iso_or_equiv
_atom_site_adp_type
_atom_site_occupancy
_atom_site_site_symmetry_order
_atom_site_calc_flag
_atom_site_refinement_flags_posn
_atom_site_refinement_flags_adp
_atom_site_refinement_flags_occupancy
C1 C 0.3170(3) 0.2897(3) 0.4038(2) 0.0432(11) Uani 1 1 d . . .
H1 H 0.3397 0.2484 0.4361 0.052 Uiso 1 1 calc R U .
C2 C 0.2960(3) 0.3598(2) 0.3089(2) 0.0304(8) Uani 1 1 d . . .
C3 C 0.2389(3) 0.3989(3) 0.3563(2) 0.0309(8) Uani 1 1 d . . .
C4 C 0.3138(3) 0.3743(2) 0.23759(19) 0.0299(8) Uani 1 1 d . . .
C5 C 0.1734(2) 0.4757(2) 0.35621(19) 0.0279(8) Uani 1 1 d . . .
N1 N 0.2531(2) 0.3549(2) 0.41765(17) 0.0400(8) Uani 1 1 d . . .
N2 N 0.3452(2) 0.2896(2) 0.33910(17) 0.0363(8) Uani 1 1 d . . .
N3 N 0.3730(3) 0.3195(2) 0.20606(17) 0.0441(9) Uani 1 1 d . . .
N4 N 0.3734(3) 0.3487(3) 0.14080(19) 0.0599(12) Uani 1 1 d . . .
N5 N 0.3173(3) 0.4193(3) 0.13386(17) 0.0507(10) Uani 1 1 d . . .
N6 N 0.2779(2) 0.4375(2) 0.19529(16) 0.0337(8) Uani 1 1 d . . .
N7 N 0.1474(2) 0.5302(2) 0.30578(15) 0.0275(7) Uani 1 1 d . . .
N8 N 0.0890(2) 0.5928(2) 0.33487(16) 0.0300(7) Uani 1 1 d . . .
N9 N 0.0802(2) 0.5755(2) 0.39968(17) 0.0349(8) Uani 1 1 d . . .
N10 N 0.1328(2) 0.5010(2) 0.41458(15) 0.0318(7) Uani 1 1 d . . .
O1 O 0.0661(4) 0.3251(4) 0.5000 0.0615(13) Uani 1 2 d DS T P
H1W H 0.054(4) 0.293(4) 0.463(2) 0.092 Uiso 1 1 d D U .
O2 O 0.3009(5) 0.5308(5) 0.5000 0.096(2) Uani 1 2 d DS T P
H2W H 0.326(5) 0.550(5) 0.537(2) 0.144 Uiso 1 1 d D U .
Zn1 Zn 0.21814(3) 0.55904(3) 0.21569(2) 0.02803(16) Uani 1 1 d . . .
Zn2 Zn 0.18293(5) 0.41230(5) 0.5000 0.0413(2) Uani 1 2 d S T P

loop_
_atom_site_aniso_label
_atom_site_aniso_U_11
_atom_site_aniso_U_22
_atom_site_aniso_U_33
_atom_site_aniso_U_23
_atom_site_aniso_U_13
_atom_site_aniso_U_12
C1 0.044(3) 0.036(2) 0.049(3) 0.0129(19) 0.010(2) 0.0158(19)
C2 0.027(2) 0.0221(19) 0.042(2) 0.0014(16) 0.0025(17) -0.0015(15)
C3 0.027(2) 0.0240(19) 0.042(2) 0.0014(17) 0.0019(17) 0.0031(15)
C4 0.028(2) 0.0230(19) 0.039(2) -0.0032(16) -0.0026(17) 0.0026(15)
C5 0.0228(19) 0.026(2) 0.035(2) 0.0017(16) 0.0020(16) -0.0022(15)
N1 0.039(2) 0.0347(19) 0.047(2) 0.0074(16) 0.0055(16) 0.0107(15)
N2 0.0343(19) 0.0274(18) 0.047(2) 0.0069(15) 0.0057(16) 0.0076(14)
N3 0.050(2) 0.042(2) 0.040(2) -0.0104(17) -0.0022(17) 0.0185(17)
N4 0.064(3) 0.074(3) 0.042(2) -0.016(2) 0.001(2) 0.034(2)
N5 0.058(2) 0.060(2) 0.034(2) -0.0084(18) 0.0023(18) 0.024(2)
N6 0.0359(19) 0.0317(18) 0.0336(17) -0.0042(14) 0.0015(15) 0.0053(14)
N7 0.0227(16) 0.0215(15) 0.0383(17) -0.0018(13) 0.0038(14) -0.0019(12)
N8 0.0282(17) 0.0202(16) 0.0417(19) -0.0020(14) 0.0047(14) 0.0003(12)
N9 0.0362(19) 0.0265(18) 0.042(2) -0.0019(15) 0.0029(15) 0.0051(14)
N10 0.0331(18) 0.0267(17) 0.0357(17) 0.0031(14) 0.0034(14) 0.0057(14)
O1 0.066(3) 0.070(4) 0.049(3) 0.000 0.000 0.001(3)
O2 0.101(5) 0.114(6) 0.074(4) 0.000 0.000 -0.047(4)
Zn1 0.0244(3) 0.0257(3) 0.0340(3) 0.00224(18) 0.00504(18) 0.00226(17)
Zn2 0.0464(5) 0.0435(4) 0.0339(4) 0.000 0.000 0.0146(3)

loop_
_atom_type_symbol
_atom_type_description
_atom_type_scat_dispersion_real
_atom_type_scat_dispersion_imag
_atom_type_scat_source
C C 0.0033 0.0016 'International Tables Vol C Tables 4.2.6.8 and 6.1.1.4'
H H 0.0000 0.0000 'International Tables Vol C Tables 4.2.6.8 and 6.1.1.4'
N N 0.0061 0.0033 'International Tables Vol C Tables 4.2.6.8 and 6.1.1.4'
O O 0.0106 0.0060 'International Tables Vol C Tables 4.2.6.8 and 6.1.1.4'
Zn Zn 0.2839 1.4301 'International Tables Vol C Tables 4.2.6.8 and 6.1.1.4'

loop_
_geom_angle_atom_site_label_1
_geom_angle_atom_site_label_2
_geom_angle_atom_site_label_3
_geom_angle
_geom_angle_site_symmetry_1
_geom_angle_site_symmetry_3
N2 C1 N1 113.7(4) . .
N2 C1 H1 123.2 . .
N1 C1 H1 123.2 . .
C3 C2 N2 108.4(3) . .
C3 C2 C4 135.6(4) . .
N2 C2 C4 116.0(3) . .
C2 C3 N1 108.9(3) . .
C2 C3 C5 134.7(4) . .
N1 C3 C5 116.4(3) . .
N3 C4 N6 111.2(3) . .
N3 C4 C2 119.3(3) . .
N6 C4 C2 129.5(3) . .
N7 C5 N10 111.3(3) . .
N7 C5 C3 129.5(3) . .
N10 C5 C3 119.2(3) . .
C1 N1 C3 104.0(3) . .
C1 N1 Zn2 140.2(3) . .
C3 N1 Zn2 115.5(2) . .
C1 N2 C2 105.0(3) . .
C1 N2 Zn1 135.5(3) . 12_656
C2 N2 Zn1 119.5(3) . 12_656
C4 N3 N4 105.5(3) . .
C4 N3 Zn1 109.3(3) . 12_656
N4 N3 Zn1 145.0(3) . 12_656
N5 N4 N3 109.8(3) . .
N4 N5 N6 108.2(3) . .
C4 N6 N5 105.3(3) . .
C4 N6 Zn1 129.6(3) . .
N5 N6 Zn1 121.9(3) . .
C5 N7 N8 104.5(3) . .
C5 N7 Zn1 128.4(2) . .
N8 N7 Zn1 121.9(2) . .
N9 N8 N7 110.3(3) . .
N9 N8 Zn1 127.3(2) . 7_455
N7 N8 Zn1 119.6(2) . 7_455
N8 N9 N10 108.1(3) . .
C5 N10 N9 105.9(3) . .
C5 N10 Zn2 110.6(2) . .
N9 N10 Zn2 143.4(2) . .
Zn2 O1 H1W 118(4) . .
Zn2 O2 H2W 122(5) . .
N6 Zn1 N2 105.64(14) . 11_566
N6 Zn1 N7 102.02(12) . .
N2 Zn1 N7 146.50(13) 11_566 .
N6 Zn1 N8 117.01(13) . 7_455
N2 Zn1 N8 92.42(12) 11_566 7_455
N7 Zn1 N8 91.55(12) . 7_455
N6 Zn1 N3 103.39(13) . 11_566
N2 Zn1 N3 75.67(13) 11_566 11_566
N7 Zn1 N3 79.88(11) . 11_566
N8 Zn1 N3 139.60(13) 7_455 11_566
N1 Zn2 N1 102.53(18) . 10_556
N1 Zn2 O1 98.69(14) . .
N1 Zn2 O1 98.69(14) 10_556 .
N1 Zn2 N10 78.12(12) . .
N1 Zn2 N10 166.25(14) 10_556 .
O1 Zn2 N10 94.75(13) . .
N1 Zn2 N10 166.25(14) . 10_556
N1 Zn2 N10 78.12(12) 10_556 10_556
O1 Zn2 N10 94.75(13) . 10_556
N10 Zn2 N10 97.98(16) . 10_556
N1 Zn2 O2 86.49(17) . .
N1 Zn2 O2 86.49(17) 10_556 .
O1 Zn2 O2 171.6(3) . .
N10 Zn2 O2 79.82(16) . .
N10 Zn2 O2 79.82(16) 10_556 .

loop_
_geom_bond_atom_site_label_1
_geom_bond_atom_site_label_2
_geom_bond_distance
_geom_bond_site_symmetry_2
C1 N2 1.339(5) .
C1 N1 1.340(5) .
C1 H1 0.9300 .
C2 C3 1.365(5) .
C2 N2 1.368(5) .
C2 C4 1.444(5) .
C3 N1 1.381(5) .
C3 C5 1.451(5) .
C4 N3 1.315(5) .
C4 N6 1.337(5) .
C5 N7 1.320(5) .
C5 N10 1.341(5) .
N1 Zn2 2.082(3) .
N2 Zn1 2.029(3) 12_656
N3 N4 1.354(5) .
N3 Zn1 2.336(4) 12_656
N4 N5 1.304(5) .
N5 N6 1.362(4) .
N6 Zn1 1.988(3) .
N7 N8 1.358(4) .
N7 Zn1 2.088(3) .
N8 N9 1.308(4) .
N8 Zn1 2.103(3) 7_455
N9 N10 1.343(4) .
N10 Zn2 2.232(3) .
O1 Zn2 2.095(6) .
O1 H1W 0.88(2) .
O2 Zn2 2.403(6) .
O2 H2W 0.85(2) .
Zn1 N2 2.029(3) 11_566
Zn1 N8 2.103(3) 7_455
Zn1 N3 2.336(4) 11_566
Zn2 N1 2.082(3) 10_556
Zn2 N10 2.232(3) 10_556

loop_
_geom_torsion_atom_site_label_1
_geom_torsion_atom_site_label_2
_geom_torsion_atom_site_label_3
_geom_torsion_atom_site_label_4
_geom_torsion
_geom_torsion_site_symmetry_1
_geom_torsion_site_symmetry_4
N2 C2 C3 N1 1.3(4) . .
C4 C2 C3 N1 -179.8(4) . .
N2 C2 C3 C5 178.0(4) . .
C4 C2 C3 C5 -3.1(8) . .
C3 C2 C4 N3 -177.2(4) . .
N2 C2 C4 N3 1.6(5) . .
C3 C2 C4 N6 2.3(7) . .
N2 C2 C4 N6 -178.9(4) . .
C2 C3 C5 N7 2.6(7) . .
N1 C3 C5 N7 179.2(4) . .
C2 C3 C5 N10 -174.8(4) . .
N1 C3 C5 N10 1.7(5) . .
N2 C1 N1 C3 0.7(5) . .
N2 C1 N1 Zn2 -172.5(3) . .
C2 C3 N1 C1 -1.2(4) . .
C5 C3 N1 C1 -178.6(4) . .
C2 C3 N1 Zn2 174.0(3) . .
C5 C3 N1 Zn2 -3.4(4) . .
N1 C1 N2 C2 0.0(5) . .
N1 C1 N2 Zn1 176.4(3) . 12_656
C3 C2 N2 C1 -0.8(4) . .
C4 C2 N2 C1 -179.9(3) . .
C3 C2 N2 Zn1 -177.9(2) . 12_656
C4 C2 N2 Zn1 3.0(4) . 12_656
N6 C4 N3 N4 -0.9(5) . .
C2 C4 N3 N4 178.8(4) . .
N6 C4 N3 Zn1 175.9(3) . 12_656
C2 C4 N3 Zn1 -4.5(4) . 12_656
C4 N3 N4 N5 0.9(5) . .
Zn1 N3 N4 N5 -173.8(4) 12_656 .
N3 N4 N5 N6 -0.5(5) . .
N3 C4 N6 N5 0.6(4) . .
C2 C4 N6 N5 -179.0(4) . .
N3 C4 N6 Zn1 -159.1(3) . .
C2 C4 N6 Zn1 21.4(6) . .
N4 N5 N6 C4 0.0(5) . .
N4 N5 N6 Zn1 161.6(3) . .
N10 C5 N7 N8 0.8(4) . .
C3 C5 N7 N8 -176.8(4) . .
N10 C5 N7 Zn1 155.2(2) . .
C3 C5 N7 Zn1 -22.4(6) . .
C5 N7 N8 N9 -0.5(4) . .
Zn1 N7 N8 N9 -156.9(2) . .
C5 N7 N8 Zn1 161.8(2) . 7_455
Zn1 N7 N8 Zn1 5.4(4) . 7_455
N7 N8 N9 N10 0.0(4) . .
Zn1 N8 N9 N10 -160.7(2) 7_455 .
N7 C5 N10 N9 -0.9(4) . .
C3 C5 N10 N9 177.0(3) . .
N7 C5 N10 Zn2 -177.2(2) . .
C3 C5 N10 Zn2 0.6(4) . .
N8 N9 N10 C5 0.6(4) . .
N8 N9 N10 Zn2 174.8(3) . .
